data_2019271
loop_
_publ_author_name
'Hennings, Erik'
'Schmidt, Horst'
'Voigt, Wolfgang'

_publ_section_title
;
 Crystal structures of hydrates of simple inorganic salts. I. Water-rich
 magnesium halide hydrates MgCl~2~&#x00B7;8H~2~O, MgCl~2~&#x00B7;12H~2~O,
 MgBr~2~&#x00B7;6H~2~O, MgBr~2~&#x00B7;9H~2~O, MgI~2~&#x00B7;8H~2~O and
 MgI~2~&#x00B7;9H~2~O
;
_journal_coeditor_code QS3030
_journal_issue 11
_journal_name_full 'Acta Crystallographica Section C'
_journal_page_first 1292
_journal_page_last 1300
_journal_paper_doi 10.1107/S0108270113028138
_journal_volume 69
_journal_year 2013
_chemical_formula_iupac 'Mg Br2 , 9H2 O'
_chemical_formula_moiety 'Mg Br2, 9(H2 O)'
_chemical_formula_sum 'Br2 H18 Mg O9'
_chemical_formula_weight 346.25
_chemical_name_common 'magnesium bromide nonahydrate'
_chemical_name_systematic
;
Magnesium dibromide nonahydrate
;
_space_group_crystal_system monoclinic
_space_group_IT_number 15
_space_group_name_Hall '-C 2yc'
_space_group_name_H-M_alt 'C 1 2/c 1'
_symmetry_space_group_name_Hall '-C 2yc'
_symmetry_space_group_name_H-M 'C 1 2/c 1'
_atom_sites_solution_hydrogens difmap
_audit_creation_method SHELXL-2012
_cell_angle_alpha 90
_cell_angle_beta 92.04(3)
_cell_angle_gamma 90
_cell_formula_units_Z 4
_cell_length_a 11.835(4)
_cell_length_b 6.4341(14)
_cell_length_c 16.290(4)
_cell_measurement_reflns_used 12091
_cell_measurement_temperature 200
_cell_measurement_theta_max 29.63
_cell_measurement_theta_min 2.37
_cell_volume 1239.7(6)
_computing_cell_refinement 'X-AREA (Stoe & Cie, 2009)'
_computing_data_collection 'X-AREA (Stoe & Cie, 2009)'
_computing_data_reduction 'X-RED (Stoe & Cie, 2009)'
_computing_molecular_graphics 'DIAMOND (Brandenburg, 2006)'
_computing_publication_material 'publCIF (Westrip, 2010)'
_computing_structure_refinement 'SHELXL2012 (Sheldrick, 2008)'
_computing_structure_solution 'SHELXS97 (Sheldrick, 2008)'
_diffrn_ambient_temperature 200
_diffrn_detector_area_resol_mean 6.67
_diffrn_measured_fraction_theta_full 0.999
_diffrn_measured_fraction_theta_max 0.999
_diffrn_measurement_device_type 'Stoe IPDS 2'
_diffrn_measurement_method 'rotation method'
_diffrn_radiation_type MoK\a
_diffrn_radiation_wavelength 0.71073
_diffrn_reflns_av_R_equivalents 0.0868
_diffrn_reflns_av_sigmaI/netI 0.0123
_diffrn_reflns_limit_h_max 14
_diffrn_reflns_limit_h_min -14
_diffrn_reflns_limit_k_max 7
_diffrn_reflns_limit_k_min -7
_diffrn_reflns_limit_l_max 19
_diffrn_reflns_limit_l_min -19
_diffrn_reflns_number 1088
_diffrn_reflns_theta_full 25.242
_diffrn_reflns_theta_max 24.987
_diffrn_reflns_theta_min 2.502
_exptl_absorpt_coefficient_mu 6.605
_exptl_absorpt_correction_T_max 0.1939
_exptl_absorpt_correction_T_min 0.0929
_exptl_absorpt_correction_type integration
_exptl_absorpt_process_details '(Coppens, 1970)'
_exptl_crystal_colour colourless
_exptl_crystal_density_diffrn 1.855
_exptl_crystal_F_000 688
_exptl_crystal_size_max 0.3855
_exptl_crystal_size_mid 0.317
_exptl_crystal_size_min 0.2485
_refine_diff_density_max 0.639
_refine_diff_density_min -0.959
_refine_ls_extinction_coef 0.0030(4)
_refine_ls_extinction_expression Fc^*^=kFc[1+0.001xFc^2^\l^3^/sin(2\q)]^-1/4^
_refine_ls_extinction_method 'SHELXL2012 (Sheldrick, 2008)'
_refine_ls_goodness_of_fit_ref 1.039
_refine_ls_hydrogen_treatment refxyz
_refine_ls_matrix_type full
_refine_ls_number_parameters 85
_refine_ls_number_reflns 1088
_refine_ls_number_restraints 13
_refine_ls_restrained_S_all 1.034
_refine_ls_R_factor_all 0.0336
_refine_ls_R_factor_gt 0.0293
_refine_ls_shift/su_max 0.000
_refine_ls_shift/su_mean 0.000
_refine_ls_structure_factor_coef Fsqd
_refine_ls_weighting_details 'w = 1/[\s^2^(Fo^2^)+(0.0547P)^2^] where P=(Fo^2^+2Fc^2^)/3'
_refine_ls_weighting_scheme calc
_refine_ls_wR_factor_gt 0.0709
_refine_ls_wR_factor_ref 0.0718
_reflns_number_gt 938
_reflns_number_total 1088
_reflns_threshold_expression I>2\s(I)
_cod_data_source_file qs3030.cif
_cod_data_source_block MgBr2_9H2O
_cod_database_code 2019271
_shelx_space_group_comment
;
The symmetry employed for this shelxl refinement is uniquely defined
by the following loop, which should always be used as a source of
symmetry information in preference to the above space-group names.
They are only intended as comments.
;
_shelxl_version_number .000002012

loop_
_space_group_symop_operation_xyz
'x, y, z'
'-x, y, -z+1/2'
'x+1/2, y+1/2, z'
'-x+1/2, y+1/2, -z+1/2'
'-x, -y, -z'
'x, -y, z-1/2'
'-x+1/2, -y+1/2, -z'
'x+1/2, -y+1/2, z-1/2'

loop_
_atom_site_type_symbol
_atom_site_label
_atom_site_fract_x
_atom_site_fract_y
_atom_site_fract_z
_atom_site_U_iso_or_equiv
_atom_site_adp_type
_atom_site_calc_flag
_atom_site_occupancy
Br Br1 0.18095(3) 0.01876(5) 0.32410(2) 0.02809(18) Uani d 1
Mg Mg1 1.0000 0.5000 0.5000 0.0175(3) Uani d 1
O O1 0.9988(2) 0.2099(3) 0.55139(14) 0.0300(5) Uani d 1
O O2 0.8290(2) 0.5058(4) 0.49641(15) 0.0332(6) Uani d 1
O O3 1.0056(2) 0.6292(3) 0.61873(13) 0.0265(5) Uani d 1
O O4 0.6769(2) 0.4782(4) 0.61754(16) 0.0336(6) Uani d 1
O O5 1.0000 0.3546(5) 0.7500 0.0344(8) Uani d 1
H H2A 0.786(3) 0.508(6) 0.5357(18) 0.041 Uiso d 1
H H2B 0.790(3) 0.513(6) 0.4528(16) 0.041 Uiso d 1
H H4A 0.691(4) 0.521(6) 0.6654(11) 0.041 Uiso d 1
H H3A 1.015(4) 0.549(5) 0.6598(16) 0.041 Uiso d 1
H H1B 1.058(2) 0.157(6) 0.573(2) 0.041 Uiso d 1
H H3B 0.956(3) 0.712(5) 0.636(2) 0.041 Uiso d 1
H H5A 0.943(2) 0.284(5) 0.734(2) 0.041 Uiso d 1
H H1A 0.942(2) 0.162(6) 0.575(2) 0.041 Uiso d 1
H H4B 0.646(3) 0.362(3) 0.623(2) 0.041 Uiso d 1

loop_
_atom_site_aniso_label
_atom_site_aniso_U_11
_atom_site_aniso_U_22
_atom_site_aniso_U_33
_atom_site_aniso_U_12
_atom_site_aniso_U_13
_atom_site_aniso_U_23
Br1 0.0313(2) 0.0315(2) 0.0215(2) 0.00111(13) 0.00122(14) -0.00132(12)
Mg1 0.0208(7) 0.0167(7) 0.0150(7) 0.0006(5) 0.0019(5) 0.0008(5)
O1 0.0374(13) 0.0216(12) 0.0315(14) 0.0020(9) 0.0054(10) 0.0060(9)
O2 0.0210(12) 0.0562(17) 0.0227(13) 0.0023(10) 0.0026(9) 0.0002(10)
O3 0.0395(13) 0.0235(12) 0.0168(11) 0.0067(9) 0.0028(9) 0.0001(8)
O4 0.0423(15) 0.0348(14) 0.0241(12) 0.0051(11) 0.0064(11) 0.0027(10)
O5 0.051(2) 0.0258(18) 0.0262(18) 0.000 -0.0040(16) 0.000

loop_
_atom_type_symbol
_atom_type_description
_atom_type_scat_dispersion_real
_atom_type_scat_dispersion_imag
_atom_type_scat_source
Mg Mg 0.0486 0.0363 'International Tables Vol C Tables 4.2.6.8 and 6.1.1.4'
Br Br -0.2901 2.4595 'International Tables Vol C Tables 4.2.6.8 and 6.1.1.4'
O O 0.0106 0.0060 'International Tables Vol C Tables 4.2.6.8 and 6.1.1.4'
H H 0.0000 0.0000 'International Tables Vol C Tables 4.2.6.8 and 6.1.1.4'

loop_
_geom_angle_atom_site_label_1
_geom_angle_atom_site_label_2
_geom_angle_atom_site_label_3
_geom_angle_site_symmetry_1
_geom_angle_site_symmetry_3
_geom_angle
O2 Mg1 O2 . 5_766 180.0
O2 Mg1 O1 . 5_766 89.59(10)
O2 Mg1 O1 5_766 5_766 90.41(10)
O2 Mg1 O1 . . 90.41(10)
O2 Mg1 O1 5_766 . 89.58(10)
O1 Mg1 O1 5_766 . 180.0
O2 Mg1 O3 . . 91.03(10)
O2 Mg1 O3 5_766 . 88.97(10)
O1 Mg1 O3 5_766 . 90.88(9)
O1 Mg1 O3 . . 89.12(9)
O2 Mg1 O3 . 5_766 88.97(10)
O2 Mg1 O3 5_766 5_766 91.03(10)
O1 Mg1 O3 5_766 5_766 89.12(9)
O1 Mg1 O3 . 5_766 90.88(9)
O3 Mg1 O3 . 5_766 180.0

loop_
_geom_bond_atom_site_label_1
_geom_bond_atom_site_label_2
_geom_bond_site_symmetry_2
_geom_bond_distance
Mg1 O2 . 2.023(3)
Mg1 O2 5_766 2.023(3)
Mg1 O1 5_766 2.046(2)
Mg1 O1 . 2.046(2)
Mg1 O3 . 2.104(2)
Mg1 O3 5_766 2.104(2)

loop_
_geom_hbond_atom_site_label_D
_geom_hbond_atom_site_label_H
_geom_hbond_atom_site_label_A
_geom_hbond_site_symmetry_A
_geom_hbond_distance_DH
_geom_hbond_distance_HA
_geom_hbond_distance_DA
_geom_hbond_angle_DHA
O4 H4B O3 3_445 0.840(10) 2.236(19) 3.026(4) 157(4)
O1 H1A Br1 5_656 0.844(10) 2.520(16) 3.334(2) 162(4)
O5 H5A Br1 5_656 0.845(10) 2.598(16) 3.410(2) 162(4)
O3 H3B Br1 5_666 0.847(10) 2.476(11) 3.319(2) 174(4)
O1 H1B O4 3_545 0.845(10) 1.939(14) 2.769(4) 167(4)
O3 H3A O5 . 0.847(10) 1.943(14) 2.776(3) 167(4)
O4 H4A Br1 8_556 0.837(10) 2.61(2) 3.364(3) 151(4)
O2 H2B Br1 3 0.837(10) 2.420(11) 3.256(3) 177(4)
O2 H2A O4 . 0.835(10) 1.894(12) 2.723(4) 171(4)
O4 H4B O3 3_445 0.840(10) 2.236(19) 3.026(4) 157(4)
O1 H1A Br1 5_656 0.844(10) 2.520(16) 3.334(2) 162(4)
O5 H5A Br1 5_656 0.845(10) 2.598(16) 3.410(2) 162(4)
O3 H3B Br1 5_666 0.847(10) 2.476(11) 3.319(2) 174(4)
O1 H1B O4 3_545 0.845(10) 1.939(14) 2.769(4) 167(4)
O3 H3A O5 . 0.847(10) 1.943(14) 2.776(3) 167(4)
O4 H4A Br1 8_556 0.837(10) 2.61(2) 3.364(3) 151(4)
O2 H2B Br1 3 0.837(10) 2.420(11) 3.256(3) 177(4)
O2 H2A O4 . 0.835(10) 1.894(12) 2.723(4) 171(4)
O4 H4B O3 3_445 0.840(10) 2.236(19) 3.026(4) 157(4)
O1 H1A Br1 5_656 0.844(10) 2.520(16) 3.334(2) 162(4)
O5 H5A Br1 5_656 0.845(10) 2.598(16) 3.410(2) 162(4)
O3 H3B Br1 5_666 0.847(10) 2.476(11) 3.319(2) 174(4)
O1 H1B O4 3_545 0.845(10) 1.939(14) 2.769(4) 167(4)
O3 H3A O5 . 0.847(10) 1.943(14) 2.776(3) 167(4)
O4 H4A Br1 8_556 0.837(10) 2.61(2) 3.364(3) 151(4)
O2 H2B Br1 3 0.837(10) 2.420(11) 3.256(3) 177(4)
O2 H2A O4 . 0.835(10) 1.894(12) 2.723(4) 171(4)
O2 H2A O4 . 0.835(10) 1.894(12) 2.723(4) 171(4)
O2 H2B Br1 3 0.837(10) 2.420(11) 3.256(3) 177(4)
O4 H4A Br1 8_556 0.837(10) 2.61(2) 3.364(3) 151(4)
O3 H3A O5 . 0.847(10) 1.943(14) 2.776(3) 167(4)
O1 H1B O4 3_545 0.845(10) 1.939(14) 2.769(4) 167(4)
O3 H3B Br1 5_666 0.847(10) 2.476(11) 3.319(2) 174(4)
O5 H5A Br1 5_656 0.845(10) 2.598(16) 3.410(2) 162(4)
O1 H1A Br1 5_656 0.844(10) 2.520(16) 3.334(2) 162(4)
O4 H4B O3 3_445 0.840(10) 2.236(19) 3.026(4) 157(4)
O2 H2A O4 . 0.835(10) 1.894(12) 2.723(4) 171(4)
O2 H2B Br1 3 0.837(10) 2.420(11) 3.256(3) 177(4)
O4 H4A Br1 8_556 0.837(10) 2.61(2) 3.364(3) 151(4)
O3 H3A O5 . 0.847(10) 1.943(14) 2.776(3) 167(4)
O1 H1B O4 3_545 0.845(10) 1.939(14) 2.769(4) 167(4)
O3 H3B Br1 5_666 0.847(10) 2.476(11) 3.319(2) 174(4)
O5 H5A Br1 5_656 0.845(10) 2.598(16) 3.410(2) 162(4)
O1 H1A Br1 5_656 0.844(10) 2.520(16) 3.334(2) 162(4)
O4 H4B O3 3_445 0.840(10) 2.236(19) 3.026(4) 157(4)
O2 H2A O4 . 0.835(10) 1.894(12) 2.723(4) 171(4)
O2 H2B Br1 3 0.837(10) 2.420(11) 3.256(3) 177(4)
O4 H4A Br1 8_556 0.837(10) 2.61(2) 3.364(3) 151(4)
O3 H3A O5 . 0.847(10) 1.943(14) 2.776(3) 167(4)
O1 H1B O4 3_545 0.845(10) 1.939(14) 2.769(4) 167(4)
O3 H3B Br1 5_666 0.847(10) 2.476(11) 3.319(2) 174(4)
O5 H5A Br1 5_656 0.845(10) 2.598(16) 3.410(2) 162(4)
O1 H1A Br1 5_656 0.844(10) 2.520(16) 3.334(2) 162(4)
O4 H4B O3 3_445 0.840(10) 2.236(19) 3.026(4) 157(4)
O2 H2A O4 . 0.835(10) 1.894(12) 2.723(4) 171(4)
O2 H2B Br1 3 0.837(10) 2.420(11) 3.256(3) 177(4)
O4 H4A Br1 8_556 0.837(10) 2.61(2) 3.364(3) 151(4)
O3 H3A O5 . 0.847(10) 1.943(14) 2.776(3) 167(4)
O1 H1B O4 3_545 0.845(10) 1.939(14) 2.769(4) 167(4)
O3 H3B Br1 5_666 0.847(10) 2.476(11) 3.319(2) 174(4)
O5 H5A Br1 5_656 0.845(10) 2.598(16) 3.410(2) 162(4)
O1 H1A Br1 5_656 0.844(10) 2.520(16) 3.334(2) 162(4)
O4 H4B O3 3_445 0.840(10) 2.236(19) 3.026(4) 157(4)
